data_1502043
loop_
_publ_author_name
'Wang, Haining'
'Huang, Deshun'
'Cheng, Donghao'
'Li, Lijun'
'Shi, Yian'

_publ_section_title
;
 Acid-catalyzed regioselective sulfetherification of alkenols and
 stereoselective rearrangement of tetrahydrofuran to tetrahydropyran.
;
_journal_issue 7
_journal_name_full 'Organic letters'
_journal_page_first 1650
_journal_page_last 1653
_journal_paper_doi 10.1021/ol200127n
_journal_volume 13
_journal_year 2011
_chemical_formula_moiety 'C14 H20 O2 S'
_chemical_formula_sum 'C14 H20 O2 S'
_chemical_formula_weight 252.36
_chemical_name_systematic
; 
 ? 
;
_space_group_IT_number 14
_symmetry_cell_setting monoclinic
_symmetry_space_group_name_Hall '-P 2ybc'
_symmetry_space_group_name_H-M 'P 1 21/c 1'
_atom_sites_solution_hydrogens geom
_atom_sites_solution_primary direct
_atom_sites_solution_secondary difmap
_audit_creation_method SHELXL-97
_cell_angle_alpha 90.00
_cell_angle_beta 104.09(3)
_cell_angle_gamma 90.00
_cell_formula_units_Z 4
_cell_length_a 12.116(2)
_cell_length_b 6.5574(13)
_cell_length_c 17.062(3)
_cell_measurement_reflns_used 4053
_cell_measurement_temperature 173(2)
_cell_measurement_theta_max 27.4818
_cell_measurement_theta_min 1.7330
_cell_volume 1314.8(4)
_computing_cell_refinement 'CrystalClear (Rigaku Inc., 2008)'
_computing_data_collection 'CrystalClear (Rigaku Inc., 2008)'
_computing_data_reduction 'CrystalClear (Rigaku Inc., 2008)'
_computing_molecular_graphics
;
 Mercury: visualization and analysis of crystal structures, C. F. Macrae,
 P. R. Edgington, P. McCabe, E. Pidcock, G. P. Shields, R. Taylor,
 M. Towler and J. van de Streek, J. Appl. Cryst., 39, 453-457, 2006.
;
_computing_publication_material 'SHELX-97 (Sheldrick, 1997)'
_computing_structure_refinement 'SHELXL-97 (Sheldrick, 1997)'
_computing_structure_solution 'SHELXS-97 (Sheldrick, 1990)'
_diffrn_ambient_temperature 173(2)
_diffrn_detector_area_resol_mean 28.5714
_diffrn_measured_fraction_theta_full 0.988
_diffrn_measured_fraction_theta_max 0.988
_diffrn_measurement_device_type 'Saturn724+ CCD'
_diffrn_measurement_method '\w scans at fixed \c = 45\%'
_diffrn_radiation_monochromator graphite
_diffrn_radiation_source 'fine-focus sealed tube'
_diffrn_radiation_type MoK\a
_diffrn_radiation_wavelength 0.71073
_diffrn_reflns_av_R_equivalents 0.0463
_diffrn_reflns_av_sigmaI/netI 0.0398
_diffrn_reflns_limit_h_max 15
_diffrn_reflns_limit_h_min -15
_diffrn_reflns_limit_k_max 8
_diffrn_reflns_limit_k_min -8
_diffrn_reflns_limit_l_max 21
_diffrn_reflns_limit_l_min -22
_diffrn_reflns_number 11110
_diffrn_reflns_theta_full 27.49
_diffrn_reflns_theta_max 27.49
_diffrn_reflns_theta_min 1.73
_exptl_absorpt_coefficient_mu 0.234
_exptl_absorpt_correction_T_max 1.0000
_exptl_absorpt_correction_T_min 0.6815
_exptl_absorpt_correction_type multi-scan
_exptl_absorpt_process_details 'CrystalClear (Rigaku Inc., 2008)'
_exptl_crystal_colour Colorless
_exptl_crystal_density_diffrn 1.275
_exptl_crystal_density_method 'not measured'
_exptl_crystal_description plate
_exptl_crystal_F_000 544
_exptl_crystal_size_max 0.57
_exptl_crystal_size_mid 0.21
_exptl_crystal_size_min 0.07
_refine_diff_density_max 0.354
_refine_diff_density_min -0.388
_refine_diff_density_rms 0.122
_refine_ls_extinction_method none
_refine_ls_goodness_of_fit_ref 1.230
_refine_ls_hydrogen_treatment constr
_refine_ls_matrix_type full
_refine_ls_number_parameters 154
_refine_ls_number_reflns 2983
_refine_ls_number_restraints 0
_refine_ls_restrained_S_all 1.230
_refine_ls_R_factor_all 0.0683
_refine_ls_R_factor_gt 0.0614
_refine_ls_shift/su_max 0.000
_refine_ls_shift/su_mean 0.000
_refine_ls_structure_factor_coef Fsqd
_refine_ls_weighting_details 'calc w=1/[\s^2^(Fo^2^)+(0.0855P)^2^+0.7156P] where P=(Fo^2^+2Fc^2^)/3'
_refine_ls_weighting_scheme calc
_refine_ls_wR_factor_gt 0.1709
_refine_ls_wR_factor_ref 0.1840
_reflns_number_gt 2769
_reflns_number_total 2983
_reflns_threshold_expression >2sigma(I)
_cod_data_source_file ol200127n_si_004.cif
_cod_data_source_block a
_cod_original_cell_volume 1314.7(5)
_cod_original_sg_symbol_H-M P2(1)/c
_cod_database_code 1502043

loop_
_symmetry_equiv_pos_as_xyz
'x, y, z'
'-x, y+1/2, -z+1/2'
'-x, -y, -z'
'x, -y-1/2, z-1/2'

loop_
_atom_site_label
_atom_site_type_symbol
_atom_site_fract_x
_atom_site_fract_y
_atom_site_fract_z
_atom_site_U_iso_or_equiv
_atom_site_adp_type
_atom_site_occupancy
_atom_site_symmetry_multiplicity
_atom_site_calc_flag
_atom_site_refinement_flags
S1 S 0.84665(5) 0.61477(9) 0.07390(4) 0.0254(2) Uani 1 1 d .
O1 O 0.54520(17) 0.3103(3) 0.14968(13) 0.0444(6) Uani 1 1 d .
H1 H 0.4874 0.2705 0.1151 0.053 Uiso 1 1 d R
O2 O 0.64587(15) 0.8612(3) -0.04130(12) 0.0348(5) Uani 1 1 d .
C1 C 0.6609(2) 0.8657(4) 0.04517(16) 0.0288(6) Uani 1 1 d .
H1A H 0.6271 0.9957 0.0594 0.035 Uiso 1 1 calc R
C2 C 0.7876(2) 0.8644(4) 0.08859(15) 0.0252(5) Uani 1 1 d .
H2A H 0.7948 0.8851 0.1477 0.030 Uiso 1 1 calc R
C3 C 0.8484(2) 1.0390(4) 0.05733(17) 0.0313(6) Uani 1 1 d .
H3A H 0.8228 1.1704 0.0753 0.038 Uiso 1 1 calc R
H3B H 0.9313 1.0271 0.0806 0.038 Uiso 1 1 calc R
C4 C 0.8247(2) 1.0373(4) -0.03450(17) 0.0334(6) Uani 1 1 d .
H4A H 0.8580 1.1606 -0.0532 0.040 Uiso 1 1 calc R
H4B H 0.8607 0.9161 -0.0524 0.040 Uiso 1 1 calc R
C5 C 0.6983(2) 1.0327(5) -0.07094(18) 0.0388(7) Uani 1 1 d .
H5A H 0.6637 1.1607 -0.0574 0.047 Uiso 1 1 calc R
H5B H 0.6839 1.0239 -0.1305 0.047 Uiso 1 1 calc R
C6 C 0.5907(2) 0.6893(4) 0.06551(16) 0.0299(6) Uani 1 1 d .
H6A H 0.6190 0.5605 0.0473 0.036 Uiso 1 1 calc R
H6B H 0.5107 0.7068 0.0348 0.036 Uiso 1 1 calc R
C7 C 0.5935(2) 0.6703(5) 0.15527(17) 0.0366(6) Uani 1 1 d .
H7A H 0.6719 0.6365 0.1857 0.044 Uiso 1 1 calc R
H7B H 0.5729 0.8032 0.1753 0.044 Uiso 1 1 calc R
C8 C 0.5127(3) 0.5081(5) 0.17123(19) 0.0410(7) Uani 1 1 d .
H8A H 0.5126 0.5094 0.2292 0.049 Uiso 1 1 calc R
H8B H 0.4346 0.5390 0.1396 0.049 Uiso 1 1 calc R
C9 C 0.9875(2) 0.6265(4) 0.13431(14) 0.0231(5) Uani 1 1 d .
C10 C 1.0258(2) 0.7622(4) 0.19834(15) 0.0280(5) Uani 1 1 d .
H10A H 0.9742 0.8554 0.2130 0.034 Uiso 1 1 calc R
C11 C 1.1392(2) 0.7607(4) 0.24044(16) 0.0333(6) Uani 1 1 d .
H11A H 1.1651 0.8553 0.2831 0.040 Uiso 1 1 calc R
C12 C 1.2151(2) 0.6233(4) 0.22114(16) 0.0315(6) Uani 1 1 d .
H12A H 1.2928 0.6244 0.2500 0.038 Uiso 1 1 calc R
C13 C 1.1769(2) 0.4845(4) 0.15961(16) 0.0315(6) Uani 1 1 d .
H13A H 1.2282 0.3872 0.1471 0.038 Uiso 1 1 calc R
C14 C 1.0641(2) 0.4864(4) 0.11590(15) 0.0274(5) Uani 1 1 d .
H14A H 1.0389 0.3916 0.0732 0.033 Uiso 1 1 calc R

loop_
_atom_site_aniso_label
_atom_site_aniso_U_11
_atom_site_aniso_U_22
_atom_site_aniso_U_33
_atom_site_aniso_U_23
_atom_site_aniso_U_13
_atom_site_aniso_U_12
S1 0.0252(3) 0.0220(4) 0.0276(3) -0.0022(2) 0.0040(2) 0.0010(2)
O1 0.0358(11) 0.0403(12) 0.0508(13) 0.0125(10) -0.0017(9) -0.0019(9)
O2 0.0289(10) 0.0437(11) 0.0304(10) 0.0079(8) 0.0045(8) -0.0027(8)
C1 0.0268(12) 0.0300(13) 0.0306(13) 0.0016(10) 0.0088(10) 0.0046(10)
C2 0.0248(12) 0.0242(12) 0.0272(12) -0.0003(9) 0.0076(10) 0.0001(9)
C3 0.0329(13) 0.0222(13) 0.0383(14) 0.0007(11) 0.0079(11) -0.0033(10)
C4 0.0372(14) 0.0274(13) 0.0371(14) 0.0091(11) 0.0120(11) 0.0000(11)
C5 0.0369(15) 0.0418(17) 0.0372(15) 0.0146(13) 0.0084(12) 0.0025(12)
C6 0.0209(11) 0.0359(14) 0.0330(13) 0.0021(11) 0.0067(10) -0.0009(10)
C7 0.0358(15) 0.0429(16) 0.0332(14) -0.0015(12) 0.0127(12) -0.0029(12)
C8 0.0368(15) 0.0488(18) 0.0398(16) 0.0059(13) 0.0140(12) -0.0042(13)
C9 0.0264(12) 0.0227(12) 0.0212(11) 0.0034(9) 0.0076(9) 0.0002(9)
C10 0.0294(12) 0.0308(14) 0.0247(12) -0.0008(10) 0.0080(10) 0.0003(10)
C11 0.0376(14) 0.0367(15) 0.0249(12) -0.0024(11) 0.0063(11) -0.0016(11)
C12 0.0271(13) 0.0368(15) 0.0278(13) 0.0051(11) 0.0010(10) -0.0002(10)
C13 0.0283(12) 0.0321(14) 0.0335(14) 0.0026(11) 0.0064(10) 0.0039(10)
C14 0.0286(12) 0.0260(13) 0.0287(12) 0.0006(10) 0.0093(10) -0.0006(10)

loop_
_atom_type_symbol
_atom_type_description
_atom_type_scat_dispersion_real
_atom_type_scat_dispersion_imag
_atom_type_scat_source
C C 0.0033 0.0016 'International Tables Vol C Tables 4.2.6.8 and 6.1.1.4'
H H 0.0000 0.0000 'International Tables Vol C Tables 4.2.6.8 and 6.1.1.4'
O O 0.0106 0.0060 'International Tables Vol C Tables 4.2.6.8 and 6.1.1.4'
S S 0.1246 0.1234 'International Tables Vol C Tables 4.2.6.8 and 6.1.1.4'

loop_
_geom_angle_atom_site_label_1
_geom_angle_atom_site_label_2
_geom_angle_atom_site_label_3
_geom_angle
C9 S1 C2 103.64(11)
C8 O1 H1 103.2
C5 O2 C1 112.7(2)
O2 C1 C6 106.2(2)
O2 C1 C2 110.9(2)
C6 C1 C2 115.7(2)
O2 C1 H1A 107.9
C6 C1 H1A 107.9
C2 C1 H1A 107.9
C3 C2 C1 109.8(2)
C3 C2 S1 112.66(17)
C1 C2 S1 108.56(17)
C3 C2 H2A 108.6
C1 C2 H2A 108.6
S1 C2 H2A 108.6
C4 C3 C2 111.6(2)
C4 C3 H3A 109.3
C2 C3 H3A 109.3
C4 C3 H3B 109.3
C2 C3 H3B 109.3
H3A C3 H3B 108.0
C5 C4 C3 110.0(2)
C5 C4 H4A 109.7
C3 C4 H4A 109.7
C5 C4 H4B 109.7
C3 C4 H4B 109.7
H4A C4 H4B 108.2
O2 C5 C4 111.2(2)
O2 C5 H5A 109.4
C4 C5 H5A 109.4
O2 C5 H5B 109.4
C4 C5 H5B 109.4
H5A C5 H5B 108.0
C1 C6 C7 114.3(2)
C1 C6 H6A 108.7
C7 C6 H6A 108.7
C1 C6 H6B 108.7
C7 C6 H6B 108.7
H6A C6 H6B 107.6
C8 C7 C6 112.3(2)
C8 C7 H7A 109.1
C6 C7 H7A 109.1
C8 C7 H7B 109.1
C6 C7 H7B 109.1
H7A C7 H7B 107.9
O1 C8 C7 111.1(2)
O1 C8 H8A 109.4
C7 C8 H8A 109.4
O1 C8 H8B 109.4
C7 C8 H8B 109.4
H8A C8 H8B 108.0
C14 C9 C10 118.9(2)
C14 C9 S1 116.14(18)
C10 C9 S1 124.97(19)
C11 C10 C9 119.9(2)
C11 C10 H10A 120.0
C9 C10 H10A 120.0
C12 C11 C10 120.9(2)
C12 C11 H11A 119.6
C10 C11 H11A 119.6
C13 C12 C11 119.5(2)
C13 C12 H12A 120.3
C11 C12 H12A 120.3
C12 C13 C14 120.4(2)
C12 C13 H13A 119.8
C14 C13 H13A 119.8
C13 C14 C9 120.4(2)
C13 C14 H14A 119.8
C9 C14 H14A 119.8

loop_
_geom_bond_atom_site_label_1
_geom_bond_atom_site_label_2
_geom_bond_distance
S1 C9 1.768(3)
S1 C2 1.828(3)
O1 C8 1.429(4)
O1 H1 0.8400
O2 C5 1.442(3)
O2 C1 1.442(3)
C1 C6 1.525(4)
C1 C2 1.533(3)
C1 H1A 1.0000
C2 C3 1.526(3)
C2 H2A 1.0000
C3 C4 1.523(4)
C3 H3A 0.9900
C3 H3B 0.9900
C4 C5 1.506(4)
C4 H4A 0.9900
C4 H4B 0.9900
C5 H5A 0.9900
C5 H5B 0.9900
C6 C7 1.529(4)
C6 H6A 0.9900
C6 H6B 0.9900
C7 C8 1.514(4)
C7 H7A 0.9900
C7 H7B 0.9900
C8 H8A 0.9900
C8 H8B 0.9900
C9 C14 1.395(3)
C9 C10 1.398(3)
C10 C11 1.387(4)
C10 H10A 0.9500
C11 C12 1.383(4)
C11 H11A 0.9500
C12 C13 1.381(4)
C12 H12A 0.9500
C13 C14 1.389(3)
C13 H13A 0.9500
C14 H14A 0.9500

loop_
_geom_hbond_atom_site_label_D
_geom_hbond_atom_site_label_H
_geom_hbond_atom_site_label_A
_geom_hbond_distance_DH
_geom_hbond_distance_HA
_geom_hbond_distance_DA
_geom_hbond_angle_DHA
_geom_hbond_site_symmetry_A
O1 H1 O2 0.84 1.99 2.821(3) 171.9 3_665

loop_
_geom_torsion_atom_site_label_1
_geom_torsion_atom_site_label_2
_geom_torsion_atom_site_label_3
_geom_torsion_atom_site_label_4
_geom_torsion
C5 O2 C1 C6 174.1(2)
C5 O2 C1 C2 -59.5(3)
O2 C1 C2 C3 54.4(3)
C6 C1 C2 C3 175.4(2)
O2 C1 C2 S1 -69.1(2)
C6 C1 C2 S1 51.9(3)
C9 S1 C2 C3 63.5(2)
C9 S1 C2 C1 -174.65(17)
C1 C2 C3 C4 -52.1(3)
S1 C2 C3 C4 69.0(2)
C2 C3 C4 C5 53.0(3)
C1 O2 C5 C4 60.4(3)
C3 C4 C5 O2 -56.0(3)
O2 C1 C6 C7 -178.9(2)
C2 C1 C6 C7 57.7(3)
C1 C6 C7 C8 173.8(2)
C6 C7 C8 O1 63.9(3)
C2 S1 C9 C14 -160.24(19)
C2 S1 C9 C10 20.5(2)
C14 C9 C10 C11 2.3(4)
S1 C9 C10 C11 -178.51(19)
C9 C10 C11 C12 -1.4(4)
C10 C11 C12 C13 -0.7(4)
C11 C12 C13 C14 1.8(4)
C12 C13 C14 C9 -0.9(4)
C10 C9 C14 C13 -1.2(4)
S1 C9 C14 C13 179.57(19)
